data_4036961
loop_
_publ_author_name
'Romero, R Mart\'in'
'Souto, Jos\'e A'
'Mu\~niz, Kilian'

_publ_section_title
;
 Substitution Effects of Hypervalent Iodine(III) Reagents in the
 Diamination of Styrene.
;
_journal_issue 14
_journal_name_full 'The Journal of organic chemistry'
_journal_page_first 6118
_journal_page_last 6122
_journal_paper_doi 10.1021/acs.joc.6b01070
_journal_volume 81
_journal_year 2016
_chemical_absolute_configuration ad
_chemical_formula_sum 'C48 H50 I2 N2 O15 S4'
_chemical_formula_weight 1276.94
_space_group_IT_number 20
_space_group_name_Hall 'C 2c 2'
_space_group_name_H-M_alt 'C 2 2 21'
_symmetry_cell_setting orthorhombic
_symmetry_space_group_name_H-M 'C 2 2 21'
_atom_sites_solution_hydrogens geom
_atom_sites_solution_primary direct
_atom_sites_solution_secondary difmap
_audit_creation_method SHELXL-97
_cell_angle_alpha 90.00
_cell_angle_beta 90.00
_cell_angle_gamma 90.00
_cell_formula_units_Z 4
_cell_length_a 11.0134(4)
_cell_length_b 14.8591(5)
_cell_length_c 31.4720(10)
_cell_measurement_reflns_used 9902
_cell_measurement_temperature 100(2)
_cell_measurement_theta_max 30.21
_cell_measurement_theta_min 2.39
_cell_volume 5150.4(3)
_computing_cell_refinement 'Bruker APEX2 v2011.4-0'
_computing_data_collection 'Bruker APEX2 v2011.4-0'
_computing_data_reduction 'Bruker SAINT V7.60A'
_computing_molecular_graphics 'Bruker SHELXTL'
_computing_publication_material 'Bruker SHELXTL'
_computing_structure_refinement 'SHELXS-97 (Sheldrick, 2008)'
_computing_structure_solution Sir2011
_diffrn_ambient_temperature 100(2)
_diffrn_detector_area_resol_mean 512
_diffrn_detector_type '4K CCD area detector APEX II'
_diffrn_measured_fraction_theta_full 0.974
_diffrn_measured_fraction_theta_max 0.881
_diffrn_measurement_device_type 'APEX DUO Kappa 4-axis goniometer'
_diffrn_measurement_method
;
 Fullsphere data collection, phi and omega scans
;
_diffrn_measurement_specimen_support 'magnetic support with MicroMount'
_diffrn_radiation_monochromator 'Quazar MX Multilayer Optics'
_diffrn_radiation_type MoK\a
_diffrn_radiation_wavelength 0.71073
_diffrn_reflns_av_R_equivalents 0.0172
_diffrn_reflns_av_sigmaI/netI 0.0203
_diffrn_reflns_limit_h_max 14
_diffrn_reflns_limit_h_min -14
_diffrn_reflns_limit_k_max 12
_diffrn_reflns_limit_k_min -20
_diffrn_reflns_limit_l_max 42
_diffrn_reflns_limit_l_min -42
_diffrn_reflns_number 17686
_diffrn_reflns_theta_full 25.00
_diffrn_reflns_theta_max 30.38
_diffrn_reflns_theta_min 2.30
_diffrn_source 'Microfocus source E025 IuS'
_diffrn_source_current 0.6
_diffrn_source_power 50
_diffrn_source_size '0.2 mm x 0.2 mm fine focus'
_diffrn_source_type 'Bruker APEX DUO'
_exptl_absorpt_coefficient_mu 1.452
_exptl_absorpt_correction_T_max 0.9715
_exptl_absorpt_correction_T_min 0.8116
_exptl_absorpt_correction_type empirical
_exptl_absorpt_process_details
; 
 SADABS Version 2008/1 Bruker-Nonius
 Blessing, Acta Cryst. (1995) A51 33-38
;
_exptl_crystal_colour colourless
_exptl_crystal_density_diffrn 1.647
_exptl_crystal_density_method 'not measured'
_exptl_crystal_description plate
_exptl_crystal_F_000 2568
_exptl_crystal_size_max 0.15
_exptl_crystal_size_mid 0.15
_exptl_crystal_size_min 0.02
_refine_diff_density_max 0.880
_refine_diff_density_min -1.464
_refine_diff_density_rms 0.107
_refine_ls_abs_structure_details 'Flack H D (1983), Acta Cryst. A39, 876-881'
_refine_ls_abs_structure_Flack 0.017(17)
_refine_ls_extinction_method none
_refine_ls_goodness_of_fit_ref 1.252
_refine_ls_hydrogen_treatment noref
_refine_ls_matrix_type full
_refine_ls_number_parameters 326
_refine_ls_number_reflns 6559
_refine_ls_number_restraints 0
_refine_ls_restrained_S_all 1.252
_refine_ls_R_factor_all 0.0306
_refine_ls_R_factor_gt 0.0297
_refine_ls_shift/su_max 0.002
_refine_ls_shift/su_mean 0.000
_refine_ls_structure_factor_coef Fsqd
_refine_ls_weighting_details 'calc w=1/[\s^2^(Fo^2^)+(0.0484P)^2^+11.4889P] where P=(Fo^2^+2Fc^2^)/3'
_refine_ls_weighting_scheme calc
_refine_ls_wR_factor_gt 0.0852
_refine_ls_wR_factor_ref 0.0930
_reflns_number_gt 6479
_reflns_number_total 6559
_reflns_threshold_expression >2sigma(I)
_cod_data_source_file jo6b01070_si_003.cif
_cod_data_source_block mo_rm5_0m
_cod_depositor_comments
;
The following automatic conversions were performed:

data item '_symmetry_cell_setting' value 'Orthorhombic' was changed
to 'orthorhombic' in accordance with the
/home/saulius/struct/COD-crude-data/automatic-downloads/DataCite-retrospective/ACS/depositions/lib/dictionaries/cif_core.dic
dictionary named 'cif_core.dic' version 2.4.2 last updated on
2011-04-26.

Automatic conversion script
Id: cif_fix_values 6909 2019-04-08 15:41:33Z antanas 
;
_cod_original_sg_symbol_H-M C222(1)
_cod_database_code 4036961

loop_
_symmetry_equiv_pos_as_xyz
'x, y, z'
'-x, -y, z+1/2'
'-x, y, -z+1/2'
'x, -y, -z'
'x+1/2, y+1/2, z'
'-x+1/2, -y+1/2, z+1/2'
'-x+1/2, y+1/2, -z+1/2'
'x+1/2, -y+1/2, -z'

loop_
_atom_site_label
_atom_site_type_symbol
_atom_site_fract_x
_atom_site_fract_y
_atom_site_fract_z
_atom_site_U_iso_or_equiv
_atom_site_adp_type
_atom_site_occupancy
_atom_site_symmetry_multiplicity
_atom_site_calc_flag
_atom_site_refinement_flags
I1 I 0.47594(2) 0.948893(14) 0.947007(7) 0.01692(6) Uani 1 1 d .
S1 S 0.43053(10) 0.84973(6) 0.84983(3) 0.02194(19) Uani 1 1 d .
S2 S 0.66867(9) 0.92282(6) 0.86030(3) 0.01766(18) Uani 1 1 d .
N1 N 0.5327(3) 0.9012(2) 0.87908(9) 0.0180(6) Uani 1 1 d .
O1 O 0.3996(4) 1.0000 1.0000 0.0200(8) Uani 1 2 d S
O2 O 0.6095(3) 1.12248(18) 0.96280(9) 0.0218(6) Uani 1 1 d .
O3 O 0.5473(3) 1.24050(19) 1.02667(10) 0.0253(6) Uani 1 1 d .
O4 O 0.6911(3) 1.3356(2) 1.00403(10) 0.0273(7) Uani 1 1 d .
O5 O 0.3233(3) 0.8506(2) 0.87551(10) 0.0287(7) Uani 1 1 d .
O6 O 0.4245(3) 0.8878(2) 0.80797(10) 0.0308(7) Uani 1 1 d .
O7 O 0.7087(3) 0.84779(19) 0.83512(9) 0.0237(6) Uani 1 1 d .
O8 O 0.7382(3) 0.9486(2) 0.89720(8) 0.0238(5) Uani 1 1 d .
C1 C 0.4495(4) 1.0740(2) 0.91912(12) 0.0188(8) Uani 1 1 d .
C2 C 0.3604(4) 1.0866(3) 0.88881(13) 0.0231(8) Uani 1 1 d .
H2 H 0.3133 1.0373 0.8789 0.028 Uiso 1 1 calc R
C3 C 0.3412(4) 1.1735(3) 0.87307(14) 0.0280(9) Uani 1 1 d .
H3 H 0.2805 1.1835 0.8521 0.034 Uiso 1 1 calc R
C4 C 0.4090(4) 1.2439(3) 0.88757(14) 0.0269(9) Uani 1 1 d .
H4 H 0.3928 1.3028 0.8774 0.032 Uiso 1 1 calc R
C5 C 0.5021(4) 1.2308(3) 0.91728(12) 0.0228(8) Uani 1 1 d .
H5 H 0.5516 1.2797 0.9260 0.027 Uiso 1 1 calc R
C6 C 0.5209(4) 1.1450(2) 0.93386(11) 0.0184(6) Uani 1 1 d .
C7 C 0.6944(4) 1.1892(3) 0.97511(14) 0.0233(8) Uani 1 1 d .
H7 H 0.7265 1.2208 0.9494 0.028 Uiso 1 1 calc R
C8 C 0.6336(4) 1.2569(3) 1.00481(13) 0.0216(8) Uani 1 1 d .
C9 C 0.6479(5) 1.4019(3) 1.03354(15) 0.0300(9) Uani 1 1 d .
H9A H 0.5633 1.4168 1.0269 0.045 Uiso 1 1 calc R
H9B H 0.6980 1.4562 1.0314 0.045 Uiso 1 1 calc R
H9C H 0.6528 1.3778 1.0625 0.045 Uiso 1 1 calc R
C10 C 0.7985(4) 1.1397(4) 0.99821(16) 0.0322(10) Uani 1 1 d .
H10A H 0.7656 1.1061 1.0224 0.048 Uiso 1 1 calc R
H10B H 0.8580 1.1838 1.0084 0.048 Uiso 1 1 calc R
H10C H 0.8381 1.0980 0.9785 0.048 Uiso 1 1 calc R
C11 C 0.4749(4) 0.7361(2) 0.84453(12) 0.0211(7) Uani 1 1 d .
C12 C 0.4526(4) 0.6759(3) 0.87698(14) 0.0255(9) Uani 1 1 d .
H12 H 0.4182 0.6960 0.9030 0.031 Uiso 1 1 calc R
C13 C 0.4809(5) 0.5853(3) 0.87124(15) 0.0322(9) Uani 1 1 d .
H13 H 0.4641 0.5436 0.8933 0.039 Uiso 1 1 calc R
C14 C 0.5338(5) 0.5548(3) 0.83346(16) 0.0353(10) Uani 1 1 d .
C15 C 0.5575(5) 0.6171(3) 0.80177(17) 0.0350(11) Uani 1 1 d .
H15 H 0.5942 0.5976 0.7761 0.042 Uiso 1 1 calc R
C16 C 0.5290(5) 0.7071(3) 0.80669(13) 0.0299(9) Uani 1 1 d .
H16 H 0.5459 0.7488 0.7846 0.036 Uiso 1 1 calc R
C17 C 0.5629(6) 0.4561(4) 0.8269(2) 0.0523(15) Uani 1 1 d .
H17A H 0.4880 0.4233 0.8203 0.078 Uiso 1 1 calc R
H17B H 0.5990 0.4315 0.8529 0.078 Uiso 1 1 calc R
H17C H 0.6203 0.4497 0.8033 0.078 Uiso 1 1 calc R
C18 C 0.6616(4) 1.0160(2) 0.82587(11) 0.0162(7) Uani 1 1 d .
C19 C 0.6497(4) 1.0039(3) 0.78231(13) 0.0218(8) Uani 1 1 d .
H19 H 0.6422 0.9452 0.7707 0.026 Uiso 1 1 calc R
C20 C 0.6491(5) 1.0789(3) 0.75611(13) 0.0257(9) Uani 1 1 d .
H20 H 0.6409 1.0709 0.7263 0.031 Uiso 1 1 calc R
C21 C 0.6602(4) 1.1663(3) 0.77253(14) 0.0249(8) Uani 1 1 d .
C22 C 0.6722(4) 1.1765(3) 0.81628(13) 0.0233(8) Uani 1 1 d .
H22 H 0.6790 1.2352 0.8281 0.028 Uiso 1 1 calc R
C23 C 0.6746(4) 1.1019(3) 0.84287(12) 0.0205(7) Uani 1 1 d .
H23 H 0.6850 1.1095 0.8726 0.025 Uiso 1 1 calc R
C24 C 0.6591(6) 1.2469(3) 0.74376(15) 0.0379(12) Uani 1 1 d .
H24A H 0.7416 1.2586 0.7334 0.057 Uiso 1 1 calc R
H24B H 0.6297 1.2995 0.7595 0.057 Uiso 1 1 calc R
H24C H 0.6054 1.2353 0.7195 0.057 Uiso 1 1 calc R

loop_
_atom_site_aniso_label
_atom_site_aniso_U_11
_atom_site_aniso_U_22
_atom_site_aniso_U_33
_atom_site_aniso_U_23
_atom_site_aniso_U_13
_atom_site_aniso_U_12
I1 0.01539(11) 0.01691(9) 0.01846(9) 0.00357(8) -0.00169(8) -0.00073(8)
S1 0.0218(5) 0.0192(4) 0.0248(4) -0.0008(3) -0.0069(4) -0.0020(3)
S2 0.0144(4) 0.0189(4) 0.0197(4) -0.0002(3) -0.0024(3) -0.0015(3)
N1 0.0158(16) 0.0175(13) 0.0207(13) -0.0013(10) -0.0001(13) 0.0004(12)
O1 0.013(2) 0.0279(19) 0.0186(17) 0.0010(14) 0.000 0.000
O2 0.0185(16) 0.0204(12) 0.0265(13) 0.0044(10) -0.0071(11) -0.0043(11)
O3 0.0201(18) 0.0218(13) 0.0341(15) 0.0040(11) -0.0002(11) -0.0066(11)
O4 0.0228(18) 0.0259(15) 0.0333(15) -0.0004(12) 0.0018(12) -0.0116(13)
O5 0.0181(16) 0.0267(14) 0.0412(17) -0.0079(13) -0.0051(13) 0.0017(12)
O6 0.038(2) 0.0276(15) 0.0270(14) 0.0032(12) -0.0128(13) -0.0019(14)
O7 0.0229(16) 0.0211(13) 0.0271(13) -0.0020(11) 0.0005(11) 0.0037(11)
O8 0.0232(15) 0.0277(13) 0.0205(11) 0.0005(12) -0.0040(10) -0.0038(13)
C1 0.016(2) 0.0200(16) 0.0208(15) 0.0021(12) -0.0002(13) 0.0016(12)
C2 0.021(2) 0.0256(18) 0.0224(17) 0.0021(14) -0.0016(15) 0.0016(15)
C3 0.025(2) 0.032(2) 0.0267(19) 0.0075(16) -0.0041(16) 0.0043(17)
C4 0.027(2) 0.0226(18) 0.031(2) 0.0074(16) -0.0010(17) 0.0086(16)
C5 0.018(2) 0.0234(16) 0.0267(17) 0.0029(14) 0.0011(14) 0.0007(14)
C6 0.0133(17) 0.0230(16) 0.0189(14) 0.0012(12) -0.0001(14) 0.0030(16)
C7 0.017(2) 0.0231(18) 0.0295(19) 0.0028(15) 0.0005(15) -0.0038(15)
C8 0.018(2) 0.0215(17) 0.0258(18) 0.0052(14) -0.0041(14) -0.0011(15)
C9 0.020(2) 0.030(2) 0.040(2) -0.0045(18) 0.0003(18) -0.0077(17)
C10 0.015(2) 0.043(3) 0.039(2) 0.005(2) -0.0061(17) -0.0001(18)
C11 0.0192(18) 0.0170(14) 0.0272(16) -0.0030(13) -0.0056(16) -0.0034(15)
C12 0.022(2) 0.0240(18) 0.0306(19) 0.0021(15) -0.0006(15) -0.0043(15)
C13 0.030(2) 0.0211(17) 0.046(2) 0.0043(16) -0.008(2) -0.0081(18)
C14 0.028(2) 0.0226(17) 0.055(3) -0.0102(19) -0.010(2) -0.002(2)
C15 0.028(3) 0.036(2) 0.042(2) -0.014(2) 0.0019(19) -0.0035(19)
C16 0.035(2) 0.0289(19) 0.0253(18) -0.0058(15) 0.0009(19) -0.009(2)
C17 0.050(4) 0.022(2) 0.085(4) -0.016(3) -0.016(3) 0.006(2)
C18 0.0102(17) 0.0179(15) 0.0205(15) 0.0021(12) -0.0019(13) -0.0022(13)
C19 0.017(2) 0.0218(17) 0.0269(18) -0.0018(14) 0.0005(15) -0.0032(14)
C20 0.024(3) 0.0323(19) 0.0213(19) 0.0007(15) -0.0044(15) -0.0036(17)
C21 0.021(2) 0.0231(18) 0.031(2) 0.0036(15) 0.0035(16) -0.0023(15)
C22 0.024(2) 0.0160(16) 0.0298(19) -0.0018(14) 0.0044(16) -0.0045(15)
C23 0.019(2) 0.0226(17) 0.0200(17) -0.0027(14) 0.0016(14) -0.0060(14)
C24 0.050(4) 0.030(2) 0.033(2) 0.0090(18) 0.006(2) -0.006(2)

loop_
_atom_type_symbol
_atom_type_description
_atom_type_scat_dispersion_real
_atom_type_scat_dispersion_imag
_atom_type_scat_source
C C 0.0033 0.0016 'International Tables Vol C Tables 4.2.6.8 and 6.1.1.4'
H H 0.0000 0.0000 'International Tables Vol C Tables 4.2.6.8 and 6.1.1.4'
N N 0.0061 0.0033 'International Tables Vol C Tables 4.2.6.8 and 6.1.1.4'
O O 0.0106 0.0060 'International Tables Vol C Tables 4.2.6.8 and 6.1.1.4'
S S 0.1246 0.1234 'International Tables Vol C Tables 4.2.6.8 and 6.1.1.4'
I I -0.4742 1.8119 'International Tables Vol C Tables 4.2.6.8 and 6.1.1.4'

loop_
_geom_angle_atom_site_label_1
_geom_angle_atom_site_label_2
_geom_angle_atom_site_label_3
_geom_angle
_geom_angle_site_symmetry_3
O1 I1 C1 87.36(10) .
O1 I1 N1 169.20(13) .
C1 I1 N1 85.55(13) .
O5 S1 O6 118.5(2) .
O5 S1 N1 104.16(18) .
O6 S1 N1 111.26(18) .
O5 S1 C11 106.9(2) .
O6 S1 C11 107.62(19) .
N1 S1 C11 107.97(18) .
O7 S2 O8 119.15(19) .
O7 S2 N1 109.04(17) .
O8 S2 N1 104.25(17) .
O7 S2 C18 106.54(18) .
O8 S2 C18 108.06(18) .
N1 S2 C18 109.60(18) .
S2 N1 S1 120.94(19) .
S2 N1 I1 120.92(17) .
S1 N1 I1 118.08(19) .
I1 O1 I1 130.7(2) 4_577
C6 O2 C7 118.6(3) .
C8 O4 C9 115.7(3) .
C2 C1 C6 121.9(4) .
C2 C1 I1 120.8(3) .
C6 C1 I1 117.2(3) .
C1 C2 C3 118.5(4) .
C4 C3 C2 120.4(4) .
C3 C4 C5 121.2(4) .
C6 C5 C4 119.1(4) .
O2 C6 C5 125.2(4) .
O2 C6 C1 115.8(3) .
C5 C6 C1 118.9(4) .
O2 C7 C8 109.8(3) .
O2 C7 C10 106.6(3) .
C8 C7 C10 110.5(4) .
O3 C8 O4 124.5(4) .
O3 C8 C7 124.4(4) .
O4 C8 C7 111.1(4) .
C12 C11 C16 120.4(4) .
C12 C11 S1 120.1(3) .
C16 C11 S1 119.5(3) .
C11 C12 C13 119.4(4) .
C12 C13 C14 121.0(4) .
C15 C14 C13 118.3(4) .
C15 C14 C17 120.6(5) .
C13 C14 C17 121.1(5) .
C16 C15 C14 121.5(5) .
C15 C16 C11 119.4(4) .
C19 C18 C23 120.5(3) .
C19 C18 S2 120.6(3) .
C23 C18 S2 118.7(3) .
C20 C19 C18 118.9(4) .
C19 C20 C21 121.6(4) .
C22 C21 C20 118.3(4) .
C22 C21 C24 120.7(4) .
C20 C21 C24 121.0(4) .
C23 C22 C21 120.7(4) .
C22 C23 C18 119.9(3) .

loop_
_geom_bond_atom_site_label_1
_geom_bond_atom_site_label_2
_geom_bond_distance
_geom_bond_site_symmetry_2
I1 O1 2.0161(18) .
I1 C1 2.076(4) .
I1 N1 2.337(3) .
S1 O5 1.432(4) .
S1 O6 1.435(3) .
S1 N1 1.642(3) .
S1 C11 1.766(4) .
S2 O7 1.437(3) .
S2 O8 1.443(3) .
S2 N1 1.642(4) .
S2 C18 1.760(4) .
O1 I1 2.0162(18) 4_577
O2 C6 1.376(5) .
O2 C7 1.417(5) .
O3 C8 1.198(5) .
O4 C8 1.330(5) .
O4 C9 1.435(5) .
C1 C2 1.381(5) .
C1 C6 1.396(5) .
C2 C3 1.400(6) .
C3 C4 1.364(7) .
C4 C5 1.401(6) .
C5 C6 1.393(5) .
C7 C8 1.527(6) .
C7 C10 1.544(6) .
C11 C12 1.380(5) .
C11 C16 1.400(6) .
C12 C13 1.394(6) .
C13 C14 1.399(7) .
C14 C15 1.385(8) .
C14 C17 1.516(6) .
C15 C16 1.381(7) .
C18 C19 1.389(5) .
C18 C23 1.391(5) .
C19 C20 1.386(6) .
C20 C21 1.403(6) .
C21 C22 1.392(6) .
C21 C24 1.502(6) .
C22 C23 1.389(5) .

loop_
_geom_torsion_atom_site_label_1
_geom_torsion_atom_site_label_2
_geom_torsion_atom_site_label_3
_geom_torsion_atom_site_label_4
_geom_torsion
_geom_torsion_site_symmetry_4
O7 S2 N1 S1 -39.2(3) .
O8 S2 N1 S1 -167.5(2) .
C18 S2 N1 S1 77.0(2) .
O7 S2 N1 I1 143.75(18) .
O8 S2 N1 I1 15.5(2) .
C18 S2 N1 I1 -100.0(2) .
O5 S1 N1 S2 -175.0(2) .
O6 S1 N1 S2 -46.3(3) .
C11 S1 N1 S2 71.6(3) .
O5 S1 N1 I1 2.1(2) .
O6 S1 N1 I1 130.8(2) .
C11 S1 N1 I1 -111.3(2) .
O1 I1 N1 S2 128.4(5) .
C1 I1 N1 S2 79.2(2) .
O1 I1 N1 S1 -48.7(6) .
C1 I1 N1 S1 -97.85(19) .
C1 I1 O1 I1 -97.67(11) 4_577
N1 I1 O1 I1 -146.7(5) 4_577
O1 I1 C1 C2 -106.8(3) .
N1 I1 C1 C2 65.0(3) .
O1 I1 C1 C6 70.0(3) .
N1 I1 C1 C6 -118.1(3) .
C6 C1 C2 C3 -0.8(6) .
I1 C1 C2 C3 175.9(3) .
C1 C2 C3 C4 -0.2(7) .
C2 C3 C4 C5 2.3(7) .
C3 C4 C5 C6 -3.5(7) .
C7 O2 C6 C5 -4.4(6) .
C7 O2 C6 C1 172.5(4) .
C4 C5 C6 O2 179.3(4) .
C4 C5 C6 C1 2.5(6) .
C2 C1 C6 O2 -177.5(4) .
I1 C1 C6 O2 5.7(5) .
C2 C1 C6 C5 -0.4(6) .
I1 C1 C6 C5 -177.2(3) .
C6 O2 C7 C8 74.0(4) .
C6 O2 C7 C10 -166.2(4) .
C9 O4 C8 O3 3.5(6) .
C9 O4 C8 C7 -174.9(4) .
O2 C7 C8 O3 25.6(6) .
C10 C7 C8 O3 -91.8(5) .
O2 C7 C8 O4 -156.1(3) .
C10 C7 C8 O4 86.6(4) .
O5 S1 C11 C12 -31.7(4) .
O6 S1 C11 C12 -160.0(4) .
N1 S1 C11 C12 79.8(4) .
O5 S1 C11 C16 146.1(4) .
O6 S1 C11 C16 17.9(4) .
N1 S1 C11 C16 -102.3(4) .
C16 C11 C12 C13 -2.0(7) .
S1 C11 C12 C13 175.8(4) .
C11 C12 C13 C14 1.3(7) .
C12 C13 C14 C15 0.0(8) .
C12 C13 C14 C17 -179.0(5) .
C13 C14 C15 C16 -0.7(8) .
C17 C14 C15 C16 178.4(5) .
C14 C15 C16 C11 0.0(8) .
C12 C11 C16 C15 1.3(8) .
S1 C11 C16 C15 -176.5(4) .
O7 S2 C18 C19 22.7(4) .
O8 S2 C18 C19 151.8(3) .
N1 S2 C18 C19 -95.2(4) .
O7 S2 C18 C23 -154.0(3) .
O8 S2 C18 C23 -24.8(4) .
N1 S2 C18 C23 88.2(4) .
C23 C18 C19 C20 -1.0(6) .
S2 C18 C19 C20 -177.6(4) .
C18 C19 C20 C21 0.1(7) .
C19 C20 C21 C22 0.1(7) .
C19 C20 C21 C24 -179.9(5) .
C20 C21 C22 C23 0.7(7) .
C24 C21 C22 C23 -179.3(5) .
C21 C22 C23 C18 -1.7(7) .
C19 C18 C23 C22 1.8(6) .
S2 C18 C23 C22 178.5(3) .
